data_7206088
loop_
_publ_author_name
'Zouev, I.'
'Cao, Den-Ke'
'Sreevidya, T. V.'
'Telzhensky, M.'
'Botoshansky, M.'
'Kaftory, M.'

_publ_section_title
;
 Photodimerization of anthracene derivatives in their neat solid state
 and in solid molecular compounds
;
_journal_issue 13
_journal_name_full CrystEngComm
_journal_page_first 4376
_journal_paper_doi 10.1039/c0ce00739k
_journal_volume 13
_journal_year 2011
_chemical_formula_moiety 'C32 H24 O4'
_chemical_formula_sum 'C32 H24 O4'
_chemical_formula_weight 472.51
_chemical_name_systematic
;
9-Carbomethoxy-anthracene dimer
;
_space_group_IT_number 14
_symmetry_cell_setting monoclinic
_symmetry_space_group_name_Hall '-P 2ybc'
_symmetry_space_group_name_H-M 'P 1 21/c 1'
_atom_sites_solution_hydrogens geom
_atom_sites_solution_primary direct
_atom_sites_solution_secondary difmap
_audit_creation_method SHELXL-97
_cell_angle_alpha 90.00
_cell_angle_beta 98.09(3)
_cell_angle_gamma 90.00
_cell_formula_units_Z 2
_cell_length_a 9.585(2)
_cell_length_b 13.733(3)
_cell_length_c 9.025(2)
_cell_measurement_reflns_used 7747
_cell_measurement_temperature 293(2)
_cell_measurement_theta_max 25.00
_cell_measurement_theta_min 2.61
_cell_volume 1176.1(4)
_computing_cell_refinement 'DENZO HKL2000 (Otwinowski & Minor 1997)'
_computing_data_collection 'Collect (Nonius, 2006)'
_computing_data_reduction 'DENZO HKL2000 (Otwinowski & Minor 1997)'
_computing_molecular_graphics 'Ortep-3 for Windows (Farrugia, 1999)'
_computing_structure_refinement 'SHELXL-97 (Sheldrick, 1997)'
_computing_structure_solution 'SHELXS-97 (Sheldrick, 1997)'
_diffrn_ambient_temperature 293(2)
_diffrn_measured_fraction_theta_full 0.999
_diffrn_measured_fraction_theta_max 0.999
_diffrn_measurement_device_type 'Nonius KappaCCD'
_diffrn_measurement_method 'phi- and omega-scans'
_diffrn_radiation_monochromator graphite
_diffrn_radiation_source 'fine-focus sealed tube'
_diffrn_radiation_type MoK\a
_diffrn_radiation_wavelength 0.71073
_diffrn_reflns_av_R_equivalents 0.0470
_diffrn_reflns_av_sigmaI/netI 0.0452
_diffrn_reflns_limit_h_max 11
_diffrn_reflns_limit_h_min -11
_diffrn_reflns_limit_k_max 0
_diffrn_reflns_limit_k_min -16
_diffrn_reflns_limit_l_max 10
_diffrn_reflns_limit_l_min 0
_diffrn_reflns_number 7747
_diffrn_reflns_theta_full 25.00
_diffrn_reflns_theta_max 25.00
_diffrn_reflns_theta_min 2.61
_diffrn_standards_number 0
_exptl_absorpt_coefficient_mu 0.087
_exptl_absorpt_correction_type none
_exptl_crystal_colour yellow
_exptl_crystal_density_diffrn 1.334
_exptl_crystal_density_method 'not measured'
_exptl_crystal_description prism
_exptl_crystal_F_000 496
_exptl_crystal_size_max 0.35
_exptl_crystal_size_mid 0.20
_exptl_crystal_size_min 0.10
_refine_diff_density_max 0.155
_refine_diff_density_min -0.157
_refine_diff_density_rms 0.036
_refine_ls_extinction_method none
_refine_ls_goodness_of_fit_ref 0.993
_refine_ls_hydrogen_treatment constr
_refine_ls_matrix_type full
_refine_ls_number_parameters 164
_refine_ls_number_reflns 2075
_refine_ls_number_restraints 0
_refine_ls_restrained_S_all 0.993
_refine_ls_R_factor_all 0.0725
_refine_ls_R_factor_gt 0.0412
_refine_ls_shift/su_max 0.001
_refine_ls_shift/su_mean 0.000
_refine_ls_structure_factor_coef Fsqd
_refine_ls_weighting_details 'calc w=1/[\s^2^(Fo^2^)+(0.0473P)^2^+0.3283P] where P=(Fo^2^+2Fc^2^)/3'
_refine_ls_weighting_scheme calc
_refine_ls_wR_factor_gt 0.0925
_refine_ls_wR_factor_ref 0.1087
_reflns_number_gt 1446
_reflns_number_total 2075
_reflns_threshold_expression >2sigma(I)
_cod_data_source_file c0ce00739k.txt
_cod_data_source_block (2d)
_cod_depositor_comments
;
The following automatic conversions were performed:

'_symmetry_cell_setting' value 'Monoclinic' changed to 'monoclinic'
according to /home/saulius/struct/CIF-dictionaries/cif_core.dic
dictionary named 'cif_core.dic' version 2.4.1 from 2010-06-29.

Automatic conversion script
Id: cif_fix_values 1715 2011-07-08 13:25:40Z adriana 
;
_cod_original_cell_volume 1176.2(4)
_cod_original_sg_symbol_H-M 'P 21/c'
_cod_database_code 7206088

loop_
_symmetry_equiv_pos_as_xyz
'x, y, z'
'-x, y+1/2, -z+1/2'
'-x, -y, -z'
'x, -y-1/2, z-1/2'

loop_
_atom_site_label
_atom_site_type_symbol
_atom_site_fract_x
_atom_site_fract_y
_atom_site_fract_z
_atom_site_U_iso_or_equiv
_atom_site_adp_type
_atom_site_occupancy
_atom_site_symmetry_multiplicity
_atom_site_calc_flag
_atom_site_refinement_flags
_atom_site_disorder_assembly
_atom_site_disorder_group
O1 O 0.80825(17) -0.07736(12) 0.29177(19) 0.0625(5) Uani 1 1 d . . .
O2 O 0.79399(15) 0.08210(11) 0.25392(16) 0.0496(4) Uani 1 1 d . . .
C1 C 0.62965(19) 0.01450(13) 0.39860(19) 0.0302(4) Uani 1 1 d . . .
C2 C 0.68008(19) 0.07536(13) 0.5388(2) 0.0324(5) Uani 1 1 d . . .
C3 C 0.8206(2) 0.09285(15) 0.5946(2) 0.0389(5) Uani 1 1 d . . .
H3 H 0.8914 0.0675 0.5452 0.047 Uiso 1 1 calc R . .
C4 C 0.8558(2) 0.14774(16) 0.7233(2) 0.0480(6) Uani 1 1 d . . .
H4 H 0.9501 0.1585 0.7605 0.058 Uiso 1 1 calc R . .
C5 C 0.7516(2) 0.18650(16) 0.7965(2) 0.0472(6) Uani 1 1 d . . .
H5 H 0.7756 0.2242 0.8818 0.057 Uiso 1 1 calc R . .
C6 C 0.6120(2) 0.16935(14) 0.7431(2) 0.0396(5) Uani 1 1 d . . .
H6 H 0.5421 0.1956 0.7927 0.047 Uiso 1 1 calc R . .
C7 C 0.57473(19) 0.11291(14) 0.6152(2) 0.0321(5) Uani 1 1 d . . .
C8 C 0.42298(19) 0.09191(13) 0.55448(19) 0.0317(5) Uani 1 1 d . . .
H8 H 0.3649 0.1406 0.5965 0.038 Uiso 1 1 calc R . .
C9 C 0.40366(19) 0.10669(14) 0.3865(2) 0.0307(4) Uani 1 1 d . . .
C10 C 0.2876(2) 0.15468(14) 0.3114(2) 0.0376(5) Uani 1 1 d . . .
H10 H 0.2193 0.1795 0.3648 0.045 Uiso 1 1 calc R . .
C11 C 0.2725(2) 0.16593(15) 0.1576(2) 0.0427(5) Uani 1 1 d . . .
H11 H 0.1947 0.1987 0.1079 0.051 Uiso 1 1 calc R . .
C12 C 0.3732(2) 0.12846(17) 0.0782(2) 0.0438(5) Uani 1 1 d . . .
H12 H 0.3623 0.1349 -0.0253 0.053 Uiso 1 1 calc R . .
C13 C 0.4902(2) 0.08130(14) 0.1522(2) 0.0381(5) Uani 1 1 d . . .
H13 H 0.5583 0.0572 0.0980 0.046 Uiso 1 1 calc R . .
C14 C 0.50733(19) 0.06950(13) 0.30641(19) 0.0314(4) Uani 1 1 d . . .
C15 C 0.7528(2) -0.00133(15) 0.3092(2) 0.0362(5) Uani 1 1 d . . .
C16 C 0.9073(2) 0.0765(2) 0.1651(3) 0.0655(8) Uani 1 1 d . . .
H16A H 0.9247 0.1400 0.1271 0.098 Uiso 1 1 calc R . .
H16B H 0.8818 0.0325 0.0830 0.098 Uiso 1 1 calc R . .
H16C H 0.9909 0.0532 0.2260 0.098 Uiso 1 1 calc R . .

loop_
_atom_site_aniso_label
_atom_site_aniso_U_11
_atom_site_aniso_U_22
_atom_site_aniso_U_33
_atom_site_aniso_U_23
_atom_site_aniso_U_13
_atom_site_aniso_U_12
O1 0.0602(10) 0.0401(11) 0.0967(13) 0.0055(9) 0.0441(9) 0.0144(8)
O2 0.0494(9) 0.0422(10) 0.0629(9) 0.0108(7) 0.0274(7) 0.0016(7)
C1 0.0331(10) 0.0255(11) 0.0330(10) 0.0000(8) 0.0084(8) 0.0014(8)
C2 0.0374(11) 0.0222(11) 0.0379(10) 0.0027(8) 0.0067(8) -0.0007(8)
C3 0.0381(11) 0.0326(12) 0.0461(11) 0.0016(9) 0.0063(9) 0.0017(9)
C4 0.0443(13) 0.0389(14) 0.0574(13) -0.0019(11) -0.0046(10) -0.0041(10)
C5 0.0591(14) 0.0330(13) 0.0465(12) -0.0079(10) -0.0033(10) -0.0022(11)
C6 0.0492(13) 0.0277(12) 0.0425(11) -0.0041(9) 0.0086(9) 0.0016(9)
C7 0.0394(11) 0.0215(11) 0.0359(10) 0.0022(8) 0.0074(8) 0.0008(8)
C8 0.0367(11) 0.0228(11) 0.0368(10) -0.0005(8) 0.0096(8) 0.0035(8)
C9 0.0336(10) 0.0225(11) 0.0364(10) 0.0010(8) 0.0064(8) -0.0016(8)
C10 0.0356(11) 0.0294(12) 0.0485(12) 0.0033(9) 0.0087(9) 0.0023(9)
C11 0.0401(12) 0.0377(13) 0.0484(12) 0.0122(10) 0.0003(9) 0.0034(10)
C12 0.0502(13) 0.0453(14) 0.0349(11) 0.0061(9) 0.0020(9) -0.0019(10)
C13 0.0458(12) 0.0331(12) 0.0367(11) -0.0006(9) 0.0105(9) 0.0003(9)
C14 0.0365(11) 0.0222(11) 0.0359(10) 0.0009(8) 0.0064(8) -0.0025(8)
C15 0.0364(11) 0.0326(12) 0.0408(11) 0.0019(9) 0.0091(8) -0.0001(10)
C16 0.0500(14) 0.077(2) 0.0764(17) 0.0209(14) 0.0346(13) 0.0024(13)

loop_
_atom_type_symbol
_atom_type_description
_atom_type_scat_dispersion_real
_atom_type_scat_dispersion_imag
_atom_type_scat_source
C C 0.0033 0.0016 'International Tables Vol C Tables 4.2.6.8 and 6.1.1.4'
H H 0.0000 0.0000 'International Tables Vol C Tables 4.2.6.8 and 6.1.1.4'
O O 0.0106 0.0060 'International Tables Vol C Tables 4.2.6.8 and 6.1.1.4'

loop_
_geom_angle_atom_site_label_1
_geom_angle_atom_site_label_2
_geom_angle_atom_site_label_3
_geom_angle
_geom_angle_site_symmetry_1
_geom_angle_site_symmetry_3
_geom_angle_publ_flag
C15 O2 C16 116.69(18) . . ?
C2 C1 C15 109.47(15) . . ?
C2 C1 C14 107.82(15) . . ?
C15 C1 C14 111.68(15) . . ?
C2 C1 C8 110.41(14) . 3_656 ?
C15 C1 C8 107.45(15) . 3_656 ?
C14 C1 C8 110.03(15) . 3_656 ?
C3 C2 C7 119.13(18) . . ?
C3 C2 C1 124.67(16) . . ?
C7 C2 C1 116.18(16) . . ?
C4 C3 C2 120.47(19) . . ?
C4 C3 H3 119.8 . . ?
C2 C3 H3 119.8 . . ?
C5 C4 C3 120.2(2) . . ?
C5 C4 H4 119.9 . . ?
C3 C4 H4 119.9 . . ?
C6 C5 C4 120.0(2) . . ?
C6 C5 H5 120.0 . . ?
C4 C5 H5 120.0 . . ?
C5 C6 C7 120.53(19) . . ?
C5 C6 H6 119.7 . . ?
C7 C6 H6 119.7 . . ?
C6 C7 C2 119.62(18) . . ?
C6 C7 C8 121.93(17) . . ?
C2 C7 C8 118.45(17) . . ?
C7 C8 C9 108.29(14) . . ?
C7 C8 C1 113.39(14) . 3_656 ?
C9 C8 C1 112.54(14) . 3_656 ?
C7 C8 H8 107.4 . . ?
C9 C8 H8 107.4 . . ?
C1 C8 H8 107.4 3_656 . ?
C10 C9 C14 119.96(17) . . ?
C10 C9 C8 121.98(16) . . ?
C14 C9 C8 118.06(16) . . ?
C11 C10 C9 120.45(18) . . ?
C11 C10 H10 119.8 . . ?
C9 C10 H10 119.8 . . ?
C12 C11 C10 119.81(19) . . ?
C12 C11 H11 120.1 . . ?
C10 C11 H11 120.1 . . ?
C11 C12 C13 120.20(18) . . ?
C11 C12 H12 119.9 . . ?
C13 C12 H12 119.9 . . ?
C12 C13 C14 120.82(18) . . ?
C12 C13 H13 119.6 . . ?
C14 C13 H13 119.6 . . ?
C13 C14 C9 118.75(18) . . ?
C13 C14 C1 125.02(16) . . ?
C9 C14 C1 116.19(16) . . ?
O1 C15 O2 122.90(19) . . ?
O1 C15 C1 125.67(18) . . ?
O2 C15 C1 111.42(17) . . ?
O2 C16 H16A 109.5 . . ?
O2 C16 H16B 109.5 . . ?
H16A C16 H16B 109.5 . . ?
O2 C16 H16C 109.5 . . ?
H16A C16 H16C 109.5 . . ?
H16B C16 H16C 109.5 . . ?

loop_
_geom_bond_atom_site_label_1
_geom_bond_atom_site_label_2
_geom_bond_distance
_geom_bond_site_symmetry_2
_geom_bond_publ_flag
O1 C15 1.192(3) . ?
O2 C15 1.331(3) . ?
O2 C16 1.440(2) . ?
C1 C2 1.536(3) . ?
C1 C15 1.536(3) . ?
C1 C14 1.537(3) . ?
C1 C8 1.622(3) 3_656 ?
C2 C3 1.391(3) . ?
C2 C7 1.399(3) . ?
C3 C4 1.386(3) . ?
C3 H3 0.9300 . ?
C4 C5 1.379(3) . ?
C4 H4 0.9300 . ?
C5 C6 1.377(3) . ?
C5 H5 0.9300 . ?
C6 C7 1.394(3) . ?
C6 H6 0.9300 . ?
C7 C8 1.508(3) . ?
C8 C9 1.515(3) . ?
C8 C1 1.622(3) 3_656 ?
C8 H8 0.9800 . ?
C9 C10 1.385(3) . ?
C9 C14 1.404(3) . ?
C10 C11 1.384(3) . ?
C10 H10 0.9300 . ?
C11 C12 1.380(3) . ?
C11 H11 0.9300 . ?
C12 C13 1.383(3) . ?
C12 H12 0.9300 . ?
C13 C14 1.388(3) . ?
C13 H13 0.9300 . ?
C16 H16A 0.9600 . ?
C16 H16B 0.9600 . ?
C16 H16C 0.9600 . ?
